data_7122206
loop_
_publ_author_name
'Umar, Tarana'
'Shalini, Shruti'
'Raza, Md Kausar'
'Gusain, Siddharth'
'Kumar, Jitendra'
'Ahmed, Waqar'
'Tiwari, Manisha'
'Hoda, Nasimul'

_publ_section_title
;
 New amyloid beta-disaggregating agents: synthesis, pharmacological
 evaluation, crystal structure and molecular docking of
 <i>N</i>-(4-((7-chloroquinolin-4-yl)oxy)-3-ethoxybenzyl)amines.
;
_journal_issue 11
_journal_name_full MedChemComm
_journal_page_first 1891
_journal_page_last 1904
_journal_paper_doi 10.1039/c8md00312b
_journal_volume 9
_journal_year 2018
_chemical_formula_sum 'C25 H23 Cl N2 O2'
_chemical_formula_weight 418.92
_space_group_crystal_system triclinic
_space_group_IT_number 2
_space_group_name_Hall '-P 1'
_space_group_name_H-M_alt 'P -1'
_symmetry_space_group_name_Hall '-P 1'
_symmetry_space_group_name_H-M 'P -1'
_atom_sites_solution_hydrogens mixed
_audit_creation_method SHELXL-2016/6
_audit_update_record
;
2018-03-09 deposited with the CCDC.
2018-08-07 downloaded from the CCDC.
;
_cell_angle_alpha 101.00(3)
_cell_angle_beta 90.44(3)
_cell_angle_gamma 97.24(3)
_cell_formula_units_Z 2
_cell_length_a 5.350(4)
_cell_length_b 14.080(11)
_cell_length_c 14.717(11)
_cell_measurement_reflns_used 9852
_cell_measurement_temperature 296(2)
_cell_measurement_theta_max 27.15
_cell_measurement_theta_min 3.20
_cell_volume 1079.0(14)
_computing_structure_refinement 'SHELXL-2016/6 (Sheldrick, 2016)'
_computing_structure_solution 'SHELXT 2014/5 (Sheldrick, 2014)'
_diffrn_ambient_temperature 296(2)
_diffrn_measured_fraction_theta_full 0.947
_diffrn_measured_fraction_theta_max 0.881
_diffrn_measurement_device_type 'Bruker APEX-II CCD'
_diffrn_measurement_method '\f and \w scans'
_diffrn_radiation_type MoK\a
_diffrn_radiation_wavelength 0.71073
_diffrn_reflns_av_R_equivalents 0.2045
_diffrn_reflns_av_unetI/netI 0.2460
_diffrn_reflns_Laue_measured_fraction_full 0.947
_diffrn_reflns_Laue_measured_fraction_max 0.881
_diffrn_reflns_limit_h_max 7
_diffrn_reflns_limit_h_min -7
_diffrn_reflns_limit_k_max 20
_diffrn_reflns_limit_k_min -20
_diffrn_reflns_limit_l_max 21
_diffrn_reflns_limit_l_min -21
_diffrn_reflns_number 29991
_diffrn_reflns_point_group_measured_fraction_full 0.947
_diffrn_reflns_point_group_measured_fraction_max 0.881
_diffrn_reflns_theta_full 25.242
_diffrn_reflns_theta_max 32.093
_diffrn_reflns_theta_min 3.034
_exptl_absorpt_coefficient_mu 0.201
_exptl_crystal_colour Transparent
_exptl_crystal_density_diffrn 1.289
_exptl_crystal_description Rectangular
_exptl_crystal_F_000 220
_refine_diff_density_max 0.457
_refine_diff_density_min -0.404
_refine_diff_density_rms 0.108
_refine_ls_extinction_method none
_refine_ls_goodness_of_fit_ref 1.172
_refine_ls_hydrogen_treatment mixed
_refine_ls_matrix_type full
_refine_ls_number_parameters 275
_refine_ls_number_reflns 6626
_refine_ls_number_restraints 0
_refine_ls_restrained_S_all 1.172
_refine_ls_R_factor_all 0.3659
_refine_ls_R_factor_gt 0.1973
_refine_ls_shift/su_max 0.000
_refine_ls_shift/su_mean 0.000
_refine_ls_structure_factor_coef Fsqd
_refine_ls_weighting_details 'w=1/[\s^2^(Fo^2^)+(0.2000P)^2^] where P=(Fo^2^+2Fc^2^)/3'
_refine_ls_weighting_scheme calc
_refine_ls_wR_factor_gt 0.3719
_refine_ls_wR_factor_ref 0.4426
_reflns_Friedel_coverage 0.000
_reflns_number_gt 2450
_reflns_number_total 6626
_reflns_threshold_expression 'I > 2\s(I)'
_cod_data_source_file c8md00312b2.cif
_cod_data_source_block PT
_cod_depositor_comments 'Adding full bibliography for 7122205--7122206.cif.'
_cod_original_cell_volume 1078.9(15)
_cod_original_formula_sum 'C25 H23 N2 O2 Cl1'
_cod_database_code 7122206
_shelx_shelxl_version_number 2016/6
_shelx_space_group_comment
;
The symmetry employed for this shelxl refinement is uniquely defined
by the following loop, which should always be used as a source of
symmetry information in preference to the above space-group names.
They are only intended as comments.
;

loop_
_space_group_symop_operation_xyz
'x, y, z'
'-x, -y, -z'

loop_
_atom_site_label
_atom_site_type_symbol
_atom_site_fract_x
_atom_site_fract_y
_atom_site_fract_z
_atom_site_U_iso_or_equiv
_atom_site_adp_type
_atom_site_occupancy
_atom_site_site_symmetry_order
_atom_site_calc_flag
_atom_site_refinement_flags_posn
_atom_site_refinement_flags_adp
Cl1 Cl 0.1997(4) 0.96873(14) 0.33893(12) 0.0753(6) Uani 1 1 d . .
O1 O 0.5721(6) 0.7045(3) 0.6333(2) 0.0486(10) Uani 1 1 d . .
O2 O 0.9799(8) 0.7857(3) 0.7401(3) 0.0578(11) Uani 1 1 d . .
N1 N 0.9809(10) 0.3740(4) 0.8237(4) 0.0580(14) Uani 1 1 d . .
C1 C 0.3043(13) 0.1539(7) 1.0309(6) 0.089(2) Uani 1 1 d . .
H1A H 0.340397 0.087612 1.019526 0.133 Uiso 1 1 calc R U
H1B H 0.324368 0.180674 1.095991 0.133 Uiso 1 1 calc R U
H1C H 0.134158 0.155446 1.010667 0.133 Uiso 1 1 calc R U
C2 C 0.4847(11) 0.2137(5) 0.9780(4) 0.0585(16) Uani 1 1 d . .
C3 C 0.6644(11) 0.1705(5) 0.9221(4) 0.0607(16) Uani 1 1 d . .
H3 H 0.675658 0.104483 0.917917 0.073 Uiso 1 1 calc R U
C5 C 0.8266(10) 0.2247(4) 0.8727(4) 0.0526(14) Uani 1 1 d . .
H5 H 0.945290 0.193969 0.836209 0.063 Uiso 1 1 calc R U
C7 C 0.8177(10) 0.3226(4) 0.8758(4) 0.0452(12) Uani 1 1 d . .
C8 C 1.0512(11) 0.4773(5) 0.8455(4) 0.0548(15) Uani 1 1 d . .
H8A H 1.231265 0.490820 0.837687 0.066 Uiso 1 1 calc R U
H8B H 1.019679 0.499895 0.910373 0.066 Uiso 1 1 calc R U
C9 C 0.9172(9) 0.5367(4) 0.7885(4) 0.0452(13) Uani 1 1 d . .
C11 C 0.7019(9) 0.4956(4) 0.7343(4) 0.0479(13) Uani 1 1 d . .
H11 H 0.633242 0.431292 0.733154 0.057 Uiso 1 1 calc R U
C12 C 0.5912(10) 0.5526(4) 0.6817(4) 0.0488(13) Uani 1 1 d . .
H12 H 0.449194 0.525686 0.644363 0.059 Uiso 1 1 calc R U
C14 C 0.6883(9) 0.6472(4) 0.6845(3) 0.0433(12) Uani 1 1 d . .
C17 C 0.6498(9) 0.7059(4) 0.5443(3) 0.0385(11) Uani 1 1 d . .
C20 C 0.5347(8) 0.7682(4) 0.4971(3) 0.0382(11) Uani 1 1 d . .
C21 C 0.3559(10) 0.8274(4) 0.5373(4) 0.0477(13) Uani 1 1 d . .
H21 H 0.305847 0.825503 0.597412 0.057 Uiso 1 1 calc R U
C25 C 0.2572(11) 0.8867(4) 0.4893(4) 0.0539(14) Uani 1 1 d . .
H25 H 0.139685 0.925820 0.516432 0.065 Uiso 1 1 calc R U
C24 C 0.3309(10) 0.8898(4) 0.3980(4) 0.0512(14) Uani 1 1 d . .
C4 C 0.4751(11) 0.3105(6) 0.9819(4) 0.0652(18) Uani 1 1 d . .
H4 H 0.356143 0.340717 1.018662 0.078 Uiso 1 1 calc R U
C6 C 0.6385(11) 0.3666(5) 0.9323(4) 0.0576(15) Uani 1 1 d . .
H6 H 0.627449 0.432774 0.936916 0.069 Uiso 1 1 calc R U
C10 C 1.0150(10) 0.6329(4) 0.7918(4) 0.0480(13) Uani 1 1 d . .
H10 H 1.158021 0.659602 0.828670 0.058 Uiso 1 1 calc R U
C13 C 0.9021(9) 0.6903(4) 0.7405(3) 0.0439(12) Uani 1 1 d . .
C15 C 1.1966(11) 0.8330(4) 0.7970(4) 0.0560(15) Uani 1 1 d . .
H15A H 1.348169 0.808351 0.771982 0.067 Uiso 1 1 calc R U
H15B H 1.179033 0.820749 0.859492 0.067 Uiso 1 1 calc R U
C16 C 1.2123(14) 0.9401(5) 0.7978(5) 0.078(2) Uani 1 1 d . .
H16A H 1.355594 0.974049 0.835381 0.118 Uiso 1 1 calc R U
H16B H 1.229916 0.951348 0.735713 0.118 Uiso 1 1 calc R U
H16C H 1.061531 0.963691 0.822834 0.118 Uiso 1 1 calc R U
C18 C 0.8243(9) 0.6531(4) 0.5018(4) 0.0479(13) Uani 1 1 d . .
H18 H 0.905625 0.612972 0.532272 0.057 Uiso 1 1 calc R U
C19 C 0.8801(10) 0.6606(5) 0.4087(4) 0.0546(15) Uani 1 1 d . .
H19 H 0.999483 0.623402 0.380011 0.065 Uiso 1 1 calc R U
N2 N 0.7787(8) 0.7152(4) 0.3600(3) 0.0517(12) Uani 1 1 d . .
C22 C 0.6060(9) 0.7708(4) 0.4040(3) 0.0416(12) Uani 1 1 d . .
C23 C 0.4999(10) 0.8332(4) 0.3551(4) 0.0501(13) Uani 1 1 d . .
H23 H 0.544323 0.835717 0.294549 0.060 Uiso 1 1 calc R U
H100 H 1.053(14) 0.330(6) 0.788(6) 0.10(3) Uiso 1 1 d . .

loop_
_atom_site_aniso_label
_atom_site_aniso_U_11
_atom_site_aniso_U_22
_atom_site_aniso_U_33
_atom_site_aniso_U_23
_atom_site_aniso_U_13
_atom_site_aniso_U_12
Cl1 0.0964(13) 0.0732(12) 0.0666(11) 0.0248(9) -0.0005(9) 0.0339(10)
O1 0.050(2) 0.062(2) 0.0378(19) 0.0109(17) 0.0019(15) 0.0235(18)
O2 0.069(2) 0.049(2) 0.055(2) 0.0134(19) -0.0115(19) 0.0025(19)
N1 0.071(3) 0.059(3) 0.053(3) 0.021(3) 0.026(3) 0.026(3)
C1 0.064(4) 0.123(7) 0.080(5) 0.037(5) 0.005(4) -0.011(4)
C2 0.046(3) 0.076(5) 0.053(3) 0.017(3) -0.004(3) 0.002(3)
C3 0.059(3) 0.057(4) 0.065(4) 0.016(3) -0.008(3) -0.001(3)
C5 0.053(3) 0.060(4) 0.046(3) 0.006(3) 0.002(3) 0.017(3)
C7 0.048(3) 0.050(3) 0.040(3) 0.009(2) 0.000(2) 0.014(2)
C8 0.052(3) 0.066(4) 0.053(3) 0.024(3) 0.006(3) 0.015(3)
C9 0.044(3) 0.059(3) 0.037(3) 0.014(2) 0.009(2) 0.017(3)
C11 0.043(3) 0.051(3) 0.052(3) 0.015(3) 0.007(2) 0.007(2)
C12 0.040(3) 0.058(4) 0.047(3) 0.007(3) 0.001(2) 0.005(3)
C14 0.042(3) 0.054(3) 0.037(3) 0.009(2) 0.003(2) 0.017(2)
C17 0.038(2) 0.043(3) 0.034(2) 0.005(2) 0.002(2) 0.005(2)
C20 0.035(2) 0.043(3) 0.036(2) 0.005(2) -0.001(2) 0.004(2)
C21 0.050(3) 0.055(3) 0.038(3) 0.004(2) 0.005(2) 0.013(3)
C25 0.060(3) 0.050(3) 0.051(3) 0.002(3) 0.010(3) 0.016(3)
C24 0.054(3) 0.049(3) 0.051(3) 0.011(3) -0.002(3) 0.009(3)
C4 0.048(3) 0.099(6) 0.052(3) 0.014(3) 0.016(3) 0.021(3)
C6 0.063(3) 0.058(4) 0.054(3) 0.010(3) 0.010(3) 0.021(3)
C10 0.045(3) 0.056(3) 0.042(3) 0.009(3) -0.002(2) 0.005(3)
C13 0.051(3) 0.047(3) 0.034(2) 0.005(2) 0.002(2) 0.009(2)
C15 0.059(3) 0.059(4) 0.047(3) 0.007(3) -0.005(3) 0.001(3)
C16 0.093(5) 0.061(4) 0.075(5) 0.008(4) -0.013(4) -0.006(4)
C18 0.044(3) 0.055(3) 0.045(3) 0.004(3) -0.001(2) 0.019(3)
C19 0.047(3) 0.068(4) 0.048(3) 0.002(3) 0.010(3) 0.019(3)
N2 0.052(3) 0.063(3) 0.039(2) 0.003(2) 0.007(2) 0.014(2)
C22 0.040(3) 0.045(3) 0.036(3) 0.002(2) -0.002(2) 0.003(2)
C23 0.057(3) 0.056(4) 0.038(3) 0.012(3) 0.001(2) 0.005(3)

loop_
_atom_type_symbol
_atom_type_description
_atom_type_scat_dispersion_real
_atom_type_scat_dispersion_imag
_atom_type_scat_source
C C 0.0033 0.0016 'International Tables Vol C Tables 4.2.6.8 and 6.1.1.4'
H H 0.0000 0.0000 'International Tables Vol C Tables 4.2.6.8 and 6.1.1.4'
N N 0.0061 0.0033 'International Tables Vol C Tables 4.2.6.8 and 6.1.1.4'
O O 0.0106 0.0060 'International Tables Vol C Tables 4.2.6.8 and 6.1.1.4'
Cl Cl 0.1484 0.1585 'International Tables Vol C Tables 4.2.6.8 and 6.1.1.4'

loop_
_geom_angle_atom_site_label_1
_geom_angle_atom_site_label_2
_geom_angle_atom_site_label_3
_geom_angle
C17 O1 C14 117.9(4)
C13 O2 C15 118.3(4)
C7 N1 C8 123.9(5)
C7 N1 H100 105(5)
C8 N1 H100 129(5)
C2 C1 H1A 109.5
C2 C1 H1B 109.5
H1A C1 H1B 109.5
C2 C1 H1C 109.5
H1A C1 H1C 109.5
H1B C1 H1C 109.5
C4 C2 C3 117.4(6)
C4 C2 C1 121.8(6)
C3 C2 C1 120.8(6)
C5 C3 C2 120.9(6)
C5 C3 H3 119.6
C2 C3 H3 119.6
C7 C5 C3 122.1(5)
C7 C5 H5 118.9
C3 C5 H5 118.9
C5 C7 N1 120.4(5)
C5 C7 C6 117.3(5)
N1 C7 C6 122.3(5)
N1 C8 C9 115.9(5)
N1 C8 H8A 108.3
C9 C8 H8A 108.3
N1 C8 H8B 108.3
C9 C8 H8B 108.3
H8A C8 H8B 107.4
C10 C9 C11 120.5(5)
C10 C9 C8 118.2(5)
C11 C9 C8 121.3(5)
C9 C11 C12 118.8(5)
C9 C11 H11 120.6
C12 C11 H11 120.6
C14 C12 C11 120.8(5)
C14 C12 H12 119.6
C11 C12 H12 119.6
C12 C14 O1 120.4(5)
C12 C14 C13 121.0(5)
O1 C14 C13 118.6(5)
C18 C17 O1 124.6(5)
C18 C17 C20 119.8(4)
O1 C17 C20 115.7(4)
C21 C20 C17 123.2(4)
C21 C20 C22 119.1(5)
C17 C20 C22 117.7(4)
C25 C21 C20 120.3(5)
C25 C21 H21 119.9
C20 C21 H21 119.9
C21 C25 C24 120.3(5)
C21 C25 H25 119.9
C24 C25 H25 119.9
C23 C24 C25 122.0(5)
C23 C24 Cl1 119.4(4)
C25 C24 Cl1 118.6(4)
C2 C4 C6 122.5(6)
C2 C4 H4 118.8
C6 C4 H4 118.8
C7 C6 C4 119.8(6)
C7 C6 H6 120.1
C4 C6 H6 120.1
C9 C10 C13 120.8(5)
C9 C10 H10 119.6
C13 C10 H10 119.6
O2 C13 C10 125.4(5)
O2 C13 C14 116.4(5)
C10 C13 C14 118.2(5)
O2 C15 C16 107.3(5)
O2 C15 H15A 110.3
C16 C15 H15A 110.3
O2 C15 H15B 110.3
C16 C15 H15B 110.3
H15A C15 H15B 108.5
C15 C16 H16A 109.5
C15 C16 H16B 109.5
H16A C16 H16B 109.5
C15 C16 H16C 109.5
H16A C16 H16C 109.5
H16B C16 H16C 109.5
C17 C18 C19 117.9(5)
C17 C18 H18 121.0
C19 C18 H18 121.0
N2 C19 C18 125.9(5)
N2 C19 H19 117.1
C18 C19 H19 117.1
C19 N2 C22 116.2(4)
N2 C22 C23 117.8(5)
N2 C22 C20 122.5(5)
C23 C22 C20 119.7(5)
C24 C23 C22 118.7(5)
C24 C23 H23 120.7
C22 C23 H23 120.7

loop_
_geom_bond_atom_site_label_1
_geom_bond_atom_site_label_2
_geom_bond_distance
Cl1 C24 1.743(6)
O1 C17 1.380(6)
O1 C14 1.399(6)
O2 C13 1.356(7)
O2 C15 1.438(7)
N1 C7 1.392(7)
N1 C8 1.428(8)
N1 H100 0.86(8)
C1 C2 1.517(10)
C1 H1A 0.9600
C1 H1B 0.9600
C1 H1C 0.9600
C2 C4 1.361(10)
C2 C3 1.393(9)
C3 C5 1.385(8)
C3 H3 0.9300
C5 C7 1.377(8)
C5 H5 0.9300
C7 C6 1.400(8)
C8 C9 1.526(7)
C8 H8A 0.9700
C8 H8B 0.9700
C9 C10 1.381(8)
C9 C11 1.392(8)
C11 C12 1.394(8)
C11 H11 0.9300
C12 C14 1.360(8)
C12 H12 0.9300
C14 C13 1.405(7)
C17 C18 1.350(7)
C17 C20 1.412(7)
C20 C21 1.408(7)
C20 C22 1.430(7)
C21 C25 1.343(8)
C21 H21 0.9300
C25 C24 1.411(8)
C25 H25 0.9300
C24 C23 1.360(8)
C4 C6 1.406(9)
C4 H4 0.9300
C6 H6 0.9300
C10 C13 1.392(7)
C10 H10 0.9300
C15 C16 1.498(8)
C15 H15A 0.9700
C15 H15B 0.9700
C16 H16A 0.9600
C16 H16B 0.9600
C16 H16C 0.9600
C18 C19 1.425(8)
C18 H18 0.9300
C19 N2 1.307(7)
C19 H19 0.9300
N2 C22 1.373(7)
C22 C23 1.404(7)
C23 H23 0.9300

loop_
_geom_hbond_atom_site_label_D
_geom_hbond_atom_site_label_H
_geom_hbond_atom_site_label_A
_geom_hbond_distance_DH
_geom_hbond_distance_HA
_geom_hbond_distance_DA
_geom_hbond_angle_DHA
_geom_hbond_site_symmetry_A
C16 H16B Cl1 0.96 2.97 3.491(8) 115.1 2_676

loop_
_geom_torsion_atom_site_label_1
_geom_torsion_atom_site_label_2
_geom_torsion_atom_site_label_3
_geom_torsion_atom_site_label_4
_geom_torsion
C4 C2 C3 C5 0.1(9)
C1 C2 C3 C5 179.0(6)
C2 C3 C5 C7 -0.4(9)
C3 C5 C7 N1 -178.8(5)
C3 C5 C7 C6 0.7(8)
C8 N1 C7 C5 -156.5(6)
C8 N1 C7 C6 24.0(8)
C7 N1 C8 C9 -101.6(6)
N1 C8 C9 C10 -165.9(5)
N1 C8 C9 C11 14.1(7)
C10 C9 C11 C12 1.6(7)
C8 C9 C11 C12 -178.3(5)
C9 C11 C12 C14 -1.2(7)
C11 C12 C14 O1 -178.4(4)
C11 C12 C14 C13 -0.2(8)
C17 O1 C14 C12 -90.4(6)
C17 O1 C14 C13 91.4(5)
C14 O1 C17 C18 2.4(7)
C14 O1 C17 C20 -177.3(4)
C18 C17 C20 C21 -178.4(5)
O1 C17 C20 C21 1.3(7)
C18 C17 C20 C22 1.4(7)
O1 C17 C20 C22 -179.0(4)
C17 C20 C21 C25 178.6(5)
C22 C20 C21 C25 -1.1(8)
C20 C21 C25 C24 0.3(9)
C21 C25 C24 C23 0.8(9)
C21 C25 C24 Cl1 -179.4(5)
C3 C2 C4 C6 -0.2(9)
C1 C2 C4 C6 -179.1(6)
C5 C7 C6 C4 -0.7(8)
N1 C7 C6 C4 178.7(6)
C2 C4 C6 C7 0.5(9)
C11 C9 C10 C13 -0.6(8)
C8 C9 C10 C13 179.4(5)
C15 O2 C13 C10 -0.1(8)
C15 O2 C13 C14 179.4(5)
C9 C10 C13 O2 178.7(5)
C9 C10 C13 C14 -0.8(7)
C12 C14 C13 O2 -178.3(4)
O1 C14 C13 O2 -0.1(7)
C12 C14 C13 C10 1.2(7)
O1 C14 C13 C10 179.4(4)
C13 O2 C15 C16 -169.6(5)
O1 C17 C18 C19 178.6(5)
C20 C17 C18 C19 -1.8(7)
C17 C18 C19 N2 0.6(9)
C18 C19 N2 C22 1.0(9)
C19 N2 C22 C23 177.7(5)
C19 N2 C22 C20 -1.4(7)
C21 C20 C22 N2 -179.9(5)
C17 C20 C22 N2 0.3(7)
C21 C20 C22 C23 1.0(7)
C17 C20 C22 C23 -178.8(5)
C25 C24 C23 C22 -0.9(8)
Cl1 C24 C23 C22 179.3(4)
N2 C22 C23 C24 -179.1(5)
C20 C22 C23 C24 0.0(7)
